data_7112041
loop_
_publ_author_name
'Magnus Rueping'
'Xiangqian Liu'
'Teerawut Bootwicha'
'Roman Pluta'
'Carina Merkens'

_publ_section_title
;
 Catalytic enantioselective trifluoromethylthiolation of oxindoles using
 shelf-stable N-(trifluoromethylthio)phthalimide and a cinchona alkaloid
 catalyst
;
_journal_name_full Chem.Commun.
_journal_page_first 2508
_journal_paper_doi 10.1039/c3cc49877h
_journal_volume 50
_journal_year 2014
_chemical_absolute_configuration ad
_chemical_formula_moiety 'C20 H17 Br F3 N O3 S'
_chemical_formula_sum 'C20 H17 Br F3 N O3 S'
_chemical_formula_weight 488.32
_chemical_name_common 7K
_chemical_name_systematic
;
 ?
;
_space_group_crystal_system orthorhombic
_space_group_IT_number 19
_space_group_name_Hall 'P 2ac 2ab'
_space_group_name_H-M_alt 'P 21 21 21'
_symmetry_space_group_name_Hall 'P 2ac 2ab'
_symmetry_space_group_name_H-M 'P 21 21 21'
_atom_sites_solution_hydrogens mixed
_atom_sites_solution_primary direct
_audit_creation_method SHELXL-2013
_cell_angle_alpha 90
_cell_angle_beta 90
_cell_angle_gamma 90
_cell_formula_units_Z 4
_cell_length_a 9.7850(8)
_cell_length_b 14.3183(11)
_cell_length_c 14.4323(11)
_cell_measurement_reflns_used 6233
_cell_measurement_temperature 100(2)
_cell_measurement_theta_max 27.13
_cell_measurement_theta_min 2.51
_cell_volume 2022.0(3)
_computing_cell_refinement 'Bruker SAINT'
_computing_data_collection 'Bruker SMART'
_computing_data_reduction 'Bruker SAINT'
_computing_structure_refinement 'SHELXL-2013 (Sheldrick, 2013)'
_diffrn_ambient_temperature 100(2)
_diffrn_measured_fraction_theta_full 0.999
_diffrn_measured_fraction_theta_max 1.000
_diffrn_measurement_device_type 'CCD area detector'
_diffrn_measurement_method 'omega scans'
_diffrn_radiation_type MoK\a
_diffrn_radiation_wavelength 0.71073
_diffrn_reflns_av_R_equivalents 0.0536
_diffrn_reflns_av_unetI/netI 0.0474
_diffrn_reflns_Laue_measured_fraction_full 0.999
_diffrn_reflns_Laue_measured_fraction_max 1.000
_diffrn_reflns_limit_h_max 13
_diffrn_reflns_limit_h_min -13
_diffrn_reflns_limit_k_max 19
_diffrn_reflns_limit_k_min -19
_diffrn_reflns_limit_l_max 19
_diffrn_reflns_limit_l_min -19
_diffrn_reflns_number 29388
_diffrn_reflns_point_group_measured_fraction_full 0.999
_diffrn_reflns_point_group_measured_fraction_max 1.000
_diffrn_reflns_theta_full 25.242
_diffrn_reflns_theta_max 29.000
_diffrn_reflns_theta_min 2.515
_exptl_absorpt_coefficient_mu 2.185
_exptl_absorpt_correction_T_max 0.7461
_exptl_absorpt_correction_T_min 0.5955
_exptl_absorpt_correction_type multi-scan
_exptl_absorpt_process_details SADABS
_exptl_crystal_colour colorless
_exptl_crystal_density_diffrn 1.604
_exptl_crystal_description plate
_exptl_crystal_F_000 984
_exptl_crystal_size_max 0.120
_exptl_crystal_size_mid 0.090
_exptl_crystal_size_min 0.090
_refine_diff_density_max 0.361
_refine_diff_density_min -0.216
_refine_diff_density_rms 0.058
_refine_ls_abs_structure_details
;
 Flack x determined using 2059 quotients [(I+)-(I-)]/[(I+)+(I-)]
 (Parsons and Flack (2004), Acta Cryst. A60, s61).
;
_refine_ls_abs_structure_Flack 0.020(4)
_refine_ls_extinction_method none
_refine_ls_goodness_of_fit_ref 1.073
_refine_ls_hydrogen_treatment constr
_refine_ls_matrix_type full
_refine_ls_number_parameters 275
_refine_ls_number_reflns 5385
_refine_ls_number_restraints 0
_refine_ls_restrained_S_all 1.073
_refine_ls_R_factor_all 0.0335
_refine_ls_R_factor_gt 0.0301
_refine_ls_shift/su_max 0.001
_refine_ls_shift/su_mean 0.000
_refine_ls_structure_factor_coef Fsqd
_refine_ls_weighting_details
;
 w=1/[\s^2^(Fo^2^)+(0.0185P)^2^]
 where P=(Fo^2^+2Fc^2^)/3
;
_refine_ls_weighting_scheme calc
_refine_ls_wR_factor_gt 0.0642
_refine_ls_wR_factor_ref 0.0653
_reflns_Friedel_coverage 0.774
_reflns_Friedel_fraction_full 0.999
_reflns_Friedel_fraction_max 1.000
_reflns_number_gt 5034
_reflns_number_total 5385
_reflns_threshold_expression 'I > 2\s(I)'
_cod_data_source_file c3cc49877h.txt
_cod_data_source_block 7K
_cod_database_code 7112041
_shelx_space_group_comment
;
The symmetry employed for this shelxl refinement is uniquely defined
by the following loop, which should always be used as a source of
symmetry information in preference to the above space-group names.
They are only intended as comments.
;
_shelx_estimated_absorpt_t_min 0.779
_shelx_estimated_absorpt_t_max 0.828
_shelxl_version_number 2013-2

loop_
_space_group_symop_operation_xyz
'x, y, z'
'-x+1/2, -y, z+1/2'
'x+1/2, -y+1/2, -z'
'-x, y+1/2, -z+1/2'

loop_
_atom_site_label
_atom_site_type_symbol
_atom_site_fract_x
_atom_site_fract_y
_atom_site_fract_z
_atom_site_U_iso_or_equiv
_atom_site_adp_type
_atom_site_occupancy
_atom_site_site_symmetry_order
_atom_site_calc_flag
_atom_site_refinement_flags_posn
_atom_site_refinement_flags_adp
_atom_site_refinement_flags_occupancy
_atom_site_disorder_assembly
_atom_site_disorder_group
Br1A Br 0.3394(6) 0.8764(4) 0.8394(4) 0.0412(18) Uani 0.0703(12) 1 d . . P A 1
H1 H 0.3674 0.5473 0.7384 0.049 Uiso 0.0703(12) 1 d R U P A 1
Br1B Br 0.31994(3) 0.49623(2) 0.71209(2) 0.02514(10) Uani 0.9297(12) 1 d . . P A 2
H3 H 0.3727 0.8140 0.8273 0.030 Uiso 0.9297(12) 1 d R U P A 2
S1 S 0.80562(8) 0.55524(5) 0.90162(5) 0.01787(15) Uani 1 1 d . . . . .
F1 F 1.02273(19) 0.47044(12) 0.94978(16) 0.0381(5) Uani 1 1 d . . . . .
F2 F 1.05766(19) 0.57056(15) 0.84149(15) 0.0386(5) Uani 1 1 d . . . . .
F3 F 1.0324(2) 0.61623(14) 0.98068(16) 0.0433(6) Uani 1 1 d . . . . .
O1 O 0.8309(2) 0.58072(13) 0.68126(13) 0.0198(4) Uani 1 1 d . . . . .
O2 O 1.1204(2) 0.78557(14) 0.64295(14) 0.0196(4) Uani 1 1 d . . . . .
O3 O 0.9697(2) 0.69378(14) 0.56594(13) 0.0173(4) Uani 1 1 d . . . . .
N1 N 0.9331(2) 0.72450(15) 0.71587(16) 0.0157(5) Uani 1 1 d . . . . .
C1 C 0.4166(3) 0.5988(2) 0.76303(19) 0.0177(6) Uani 1 1 d . . . . .
C2 C 0.3467(3) 0.68154(19) 0.7807(2) 0.0199(6) Uani 1 1 d . . . . .
H2 H 0.2513 0.6863 0.7692 0.024 Uiso 1 1 calc R U . . .
C3 C 0.4192(3) 0.7569(2) 0.8156(2) 0.0192(6) Uani 1 1 d . . . . .
C4 C 0.5582(3) 0.74997(19) 0.83353(19) 0.0166(6) Uani 1 1 d . . . . .
H4 H 0.6061 0.8019 0.8585 0.020 Uiso 1 1 calc R U . . .
C5 C 0.6276(3) 0.66698(19) 0.81502(18) 0.0141(5) Uani 1 1 d . . . . .
C6 C 0.5565(3) 0.59086(18) 0.77954(19) 0.0156(5) Uani 1 1 d . . . . .
H6 H 0.6029 0.5340 0.7667 0.019 Uiso 1 1 calc R U . . .
C7 C 0.7826(3) 0.65943(18) 0.82863(18) 0.0139(5) Uani 1 1 d . . . . .
C8 C 0.8493(3) 0.64531(18) 0.73194(18) 0.0143(5) Uani 1 1 d . . . . .
C9 C 0.9392(3) 0.78137(18) 0.7979(2) 0.0153(5) Uani 1 1 d . . . . .
C10 C 0.8516(3) 0.74557(18) 0.86489(19) 0.0147(6) Uani 1 1 d . . . . .
C11 C 0.8394(3) 0.78855(19) 0.95036(19) 0.0171(6) Uani 1 1 d . . . . .
H11 H 0.7801 0.7640 0.9964 0.020 Uiso 1 1 calc R U . . .
C12 C 0.9161(3) 0.8687(2) 0.9674(2) 0.0200(6) Uani 1 1 d . . . . .
H12 H 0.9097 0.8990 1.0258 0.024 Uiso 1 1 calc R U . . .
C13 C 1.0013(3) 0.9044(2) 0.8998(2) 0.0213(6) Uani 1 1 d . . . . .
H13 H 1.0523 0.9594 0.9127 0.026 Uiso 1 1 calc R U . . .
C14 C 1.0145(3) 0.8620(2) 0.8133(2) 0.0209(6) Uani 1 1 d . . . . .
H14 H 1.0726 0.8873 0.7669 0.025 Uiso 1 1 calc R U . . .
C15 C 0.9881(3) 0.5544(2) 0.9189(2) 0.0234(7) Uani 1 1 d . . . . .
C16 C 1.0195(3) 0.73801(18) 0.63840(19) 0.0150(5) Uani 1 1 d . . . . .
C17 C 1.0519(3) 0.68676(19) 0.47857(19) 0.0158(6) Uani 1 1 d . . . . .
C18 C 0.9583(3) 0.6285(2) 0.4179(2) 0.0220(6) Uani 1 1 d . . . . .
H18A H 0.9449 0.5670 0.4464 0.033 Uiso 1 1 calc R U . . .
H18B H 0.9996 0.6209 0.3566 0.033 Uiso 1 1 calc R U . . .
H18C H 0.8698 0.6600 0.4118 0.033 Uiso 1 1 calc R U . . .
C19 C 1.0751(3) 0.7831(2) 0.4379(2) 0.0204(6) Uani 1 1 d . . . . .
H19A H 0.9884 0.8172 0.4363 0.031 Uiso 1 1 calc R U . . .
H19B H 1.1111 0.7770 0.3748 0.031 Uiso 1 1 calc R U . . .
H19C H 1.1409 0.8172 0.4763 0.031 Uiso 1 1 calc R U . . .
C20 C 1.1850(3) 0.6361(2) 0.4983(2) 0.0240(6) Uani 1 1 d . . . . .
H20A H 1.2411 0.6738 0.5403 0.036 Uiso 1 1 calc R U . . .
H20B H 1.2345 0.6261 0.4401 0.036 Uiso 1 1 calc R U . . .
H20C H 1.1653 0.5756 0.5272 0.036 Uiso 1 1 calc R U . . .

loop_
_atom_site_aniso_label
_atom_site_aniso_U_11
_atom_site_aniso_U_22
_atom_site_aniso_U_33
_atom_site_aniso_U_23
_atom_site_aniso_U_13
_atom_site_aniso_U_12
Br1A 0.031(3) 0.051(3) 0.041(3) 0.008(2) 0.000(2) 0.016(3)
Br1B 0.02036(16) 0.02559(16) 0.02946(17) -0.00320(14) -0.00757(13) -0.00374(15)
S1 0.0152(3) 0.0174(3) 0.0209(3) 0.0065(3) -0.0012(3) -0.0015(3)
F1 0.0257(11) 0.0253(10) 0.0634(15) 0.0166(9) -0.0123(10) 0.0029(8)
F2 0.0165(10) 0.0533(13) 0.0458(13) 0.0144(10) 0.0052(9) 0.0043(9)
F3 0.0333(12) 0.0378(11) 0.0589(15) -0.0118(10) -0.0258(11) 0.0005(10)
O1 0.0211(11) 0.0183(9) 0.0200(10) -0.0035(8) 0.0032(9) -0.0036(9)
O2 0.0168(11) 0.0264(11) 0.0157(10) 0.0003(9) 0.0007(8) -0.0056(9)
O3 0.0128(10) 0.0279(11) 0.0113(10) -0.0006(8) 0.0021(8) -0.0027(8)
N1 0.0178(12) 0.0157(11) 0.0138(11) 0.0003(9) 0.0024(10) -0.0045(9)
C1 0.0188(15) 0.0201(13) 0.0143(14) 0.0031(11) -0.0008(11) -0.0026(11)
C2 0.0130(13) 0.0285(14) 0.0182(14) 0.0043(12) 0.0002(12) 0.0023(11)
C3 0.0199(15) 0.0182(14) 0.0194(15) 0.0021(11) 0.0036(11) 0.0064(11)
C4 0.0188(14) 0.0161(13) 0.0148(14) 0.0008(11) 0.0027(11) 0.0005(11)
C5 0.0145(13) 0.0181(13) 0.0098(13) 0.0038(10) 0.0006(10) 0.0005(10)
C6 0.0159(13) 0.0164(12) 0.0146(13) 0.0001(11) -0.0006(11) 0.0009(10)
C7 0.0143(14) 0.0130(12) 0.0146(13) 0.0033(10) 0.0014(10) -0.0001(10)
C8 0.0123(13) 0.0146(12) 0.0159(14) 0.0023(10) 0.0015(10) 0.0009(10)
C9 0.0173(13) 0.0150(12) 0.0135(13) 0.0011(10) -0.0025(11) 0.0004(10)
C10 0.0170(14) 0.0129(12) 0.0141(13) 0.0030(10) -0.0021(11) -0.0002(10)
C11 0.0178(15) 0.0196(13) 0.0138(13) 0.0018(10) 0.0024(11) -0.0005(11)
C12 0.0264(16) 0.0195(14) 0.0143(14) -0.0021(11) -0.0024(12) 0.0008(12)
C13 0.0256(16) 0.0174(13) 0.0209(15) -0.0023(12) -0.0037(13) -0.0069(12)
C14 0.0233(16) 0.0174(14) 0.0220(16) 0.0028(11) 0.0032(12) -0.0054(12)
C15 0.0190(15) 0.0203(14) 0.0309(18) 0.0059(13) -0.0050(13) -0.0027(12)
C16 0.0147(14) 0.0163(13) 0.0140(13) 0.0020(10) 0.0003(11) 0.0008(11)
C17 0.0159(14) 0.0211(13) 0.0104(13) 0.0005(11) 0.0029(11) 0.0000(11)
C18 0.0241(16) 0.0258(15) 0.0161(15) -0.0029(12) 0.0021(12) -0.0025(13)
C19 0.0236(16) 0.0227(15) 0.0150(14) 0.0040(12) 0.0033(12) 0.0006(12)
C20 0.0183(15) 0.0255(14) 0.0283(16) -0.0017(12) -0.0004(14) 0.0036(14)

loop_
_atom_type_symbol
_atom_type_description
_atom_type_scat_dispersion_real
_atom_type_scat_dispersion_imag
_atom_type_scat_source
C C 0.0033 0.0016 'International Tables Vol C Tables 4.2.6.8 and 6.1.1.4'
H H 0.0000 0.0000 'International Tables Vol C Tables 4.2.6.8 and 6.1.1.4'
Br Br -0.2901 2.4595 'International Tables Vol C Tables 4.2.6.8 and 6.1.1.4'
F F 0.0171 0.0103 'International Tables Vol C Tables 4.2.6.8 and 6.1.1.4'
N N 0.0061 0.0033 'International Tables Vol C Tables 4.2.6.8 and 6.1.1.4'
O O 0.0106 0.0060 'International Tables Vol C Tables 4.2.6.8 and 6.1.1.4'
S S 0.1246 0.1234 'International Tables Vol C Tables 4.2.6.8 and 6.1.1.4'

loop_
_geom_angle_atom_site_label_1
_geom_angle_atom_site_label_2
_geom_angle_atom_site_label_3
_geom_angle
C15 S1 C7 101.90(13)
C16 O3 C17 120.1(2)
C16 N1 C8 125.7(2)
C16 N1 C9 123.2(2)
C8 N1 C9 110.0(2)
C2 C1 C6 121.4(3)
C2 C1 Br1B 119.1(2)
C6 C1 Br1B 119.6(2)
C3 C2 C1 118.5(3)
C2 C3 C4 120.9(3)
C2 C3 Br1A 123.6(3)
C4 C3 Br1A 115.5(3)
C3 C4 C5 120.1(3)
C6 C5 C4 119.7(2)
C6 C5 C7 119.1(2)
C4 C5 C7 121.2(3)
C5 C6 C1 119.4(2)
C10 C7 C5 115.6(2)
C10 C7 C8 103.4(2)
C5 C7 C8 108.0(2)
C10 C7 S1 114.32(19)
C5 C7 S1 104.57(18)
C8 C7 S1 110.94(18)
O1 C8 N1 127.4(2)
O1 C8 C7 126.0(2)
N1 C8 C7 106.6(2)
C14 C9 C10 121.5(3)
C14 C9 N1 128.7(3)
C10 C9 N1 109.8(2)
C11 C10 C9 120.6(3)
C11 C10 C7 129.7(3)
C9 C10 C7 109.8(2)
C10 C11 C12 118.5(3)
C13 C12 C11 120.4(3)
C12 C13 C14 121.8(3)
C9 C14 C13 117.1(3)
F1 C15 F2 108.0(3)
F1 C15 F3 107.2(3)
F2 C15 F3 106.3(3)
F1 C15 S1 107.8(2)
F2 C15 S1 112.9(2)
F3 C15 S1 114.3(2)
O2 C16 O3 128.4(3)
O2 C16 N1 121.7(3)
O3 C16 N1 109.9(2)
O3 C17 C19 110.2(2)
O3 C17 C18 101.4(2)
C19 C17 C18 111.6(2)
O3 C17 C20 109.5(2)
C19 C17 C20 112.3(2)
C18 C17 C20 111.3(2)

loop_
_geom_bond_atom_site_label_1
_geom_bond_atom_site_label_2
_geom_bond_distance
Br1A C3 1.912(6)
Br1B C1 1.895(3)
S1 C15 1.803(3)
S1 C7 1.840(3)
F1 C15 1.326(3)
F2 C15 1.329(4)
F3 C15 1.329(4)
O1 C8 1.193(3)
O2 C16 1.201(3)
O3 C16 1.316(3)
O3 C17 1.499(3)
N1 C16 1.416(3)
N1 C8 1.418(3)
N1 C9 1.438(4)
C1 C2 1.392(4)
C1 C6 1.395(4)
C2 C3 1.386(4)
C3 C4 1.388(4)
C4 C5 1.395(4)
C5 C6 1.391(4)
C5 C7 1.533(4)
C7 C10 1.500(4)
C7 C8 1.554(4)
C9 C14 1.388(4)
C9 C10 1.390(4)
C10 C11 1.384(4)
C11 C12 1.393(4)
C12 C13 1.381(4)
C13 C14 1.395(4)
C17 C19 1.516(4)
C17 C18 1.517(4)
C17 C20 1.518(4)
